data_7232435
loop_
_publ_author_name
'Cheplakova, Anastasia M.'
'Kovalenko, Konstantin A.'
'Samsonenko, Denis G.'
'Vinogradov, Andrey S.'
'Karpov, Victor M.'
'Platonov, Vyacheslav E.'
'Fedin, Vladimir P.'

_publ_section_title
;
 Structural diversity of zinc(ii) coordination polymers with
 octafluorobiphenyl-4,4&#x2032;-dicarboxylate based on mononuclear, paddle
 wheel and cuboidal units
;
_journal_issue 15
_journal_name_full CrystEngComm
_journal_page_first 2524
_journal_paper_doi 10.1039/C9CE00073A
_journal_volume 21
_journal_year 2019
_chemical_absolute_configuration unk
_chemical_formula_sum 'C40 H28 F16 O14 Zn2'
_chemical_formula_weight 1167.36
_space_group_crystal_system orthorhombic
_space_group_IT_number 23
_space_group_name_Hall 'I 2 2'
_space_group_name_H-M_alt 'I 2 2 2'
_symmetry_space_group_name_Hall 'I 2 2'
_symmetry_space_group_name_H-M 'I 2 2 2'
_atom_sites_solution_hydrogens mixed
_atom_sites_solution_primary dual
_atom_sites_solution_secondary difmap
_audit_creation_method SHELXL-2018/3
_audit_update_record
;
2018-11-20 deposited with the CCDC.    2019-02-20 downloaded from the CCDC.
;
_cell_angle_alpha 90
_cell_angle_beta 90
_cell_angle_gamma 90
_cell_formula_units_Z 2
_cell_length_a 10.2288(5)
_cell_length_b 15.2173(7)
_cell_length_c 15.2087(6)
_cell_measurement_reflns_used 2644
_cell_measurement_temperature 130(2)
_cell_measurement_theta_max 28.10
_cell_measurement_theta_min 4.22
_cell_volume 2367.31(18)
_computing_cell_refinement 'CrysAlisPro 1.171.38.46 (Rigaku OD, 2015)'
_computing_data_collection 'CrysAlisPro 1.171.38.46 (Rigaku OD, 2015)'
_computing_data_reduction 'CrysAlisPro 1.171.38.46 (Rigaku OD, 2015)'
_computing_molecular_graphics 'ShelXle (H\"ubschle, 2011)'
_computing_publication_material 'CIFTAB (Sheldrick, 2015)'
_computing_structure_refinement 'SHELXL-2018 (Sheldrick, 2015)'
_computing_structure_solution 'SHELXT-2018 (Sheldrick, 2015)'
_diffrn_ambient_temperature 130(2)
_diffrn_detector 'CCD plate'
_diffrn_detector_area_resol_mean 10.6168
_diffrn_detector_type AtlasS2
_diffrn_measured_fraction_theta_full 0.996
_diffrn_measured_fraction_theta_max 0.994
_diffrn_measurement_device 'four-circle diffractometer'
_diffrn_measurement_device_type 'New Xcalibur, AtlasS2'
_diffrn_measurement_method '\w scans'
_diffrn_radiation_monochromator graphite
_diffrn_radiation_probe x-ray
_diffrn_radiation_source 'fine-focus sealed tube'
_diffrn_radiation_type MoK\a
_diffrn_radiation_wavelength 0.71073
_diffrn_reflns_av_R_equivalents 0.0199
_diffrn_reflns_av_unetI/netI 0.0294
_diffrn_reflns_Laue_measured_fraction_full 0.996
_diffrn_reflns_Laue_measured_fraction_max 0.994
_diffrn_reflns_limit_h_max 12
_diffrn_reflns_limit_h_min -9
_diffrn_reflns_limit_k_max 18
_diffrn_reflns_limit_k_min -17
_diffrn_reflns_limit_l_max 18
_diffrn_reflns_limit_l_min -17
_diffrn_reflns_number 3739
_diffrn_reflns_point_group_measured_fraction_full 0.948
_diffrn_reflns_point_group_measured_fraction_max 0.939
_diffrn_reflns_theta_full 25.242
_diffrn_reflns_theta_max 25.679
_diffrn_reflns_theta_min 3.596
_diffrn_source 'sealed X-ray tube'
_exptl_absorpt_coefficient_mu 1.139
_exptl_absorpt_correction_T_max 1.00000
_exptl_absorpt_correction_T_min 0.90238
_exptl_absorpt_correction_type multi-scan
_exptl_absorpt_process_details
;
CrysAlisPro 1.171.38.46 (Rigaku Oxford Diffraction, 2015)
Empirical absorption correction using spherical harmonics,
implemented in SCALE3 ABSPACK scaling algorithm.
;
_exptl_crystal_colour colorless
_exptl_crystal_density_diffrn 1.638
_exptl_crystal_description block
_exptl_crystal_F_000 1168
_exptl_crystal_size_max 0.25
_exptl_crystal_size_mid 0.13
_exptl_crystal_size_min 0.05
_refine_diff_density_max 0.473
_refine_diff_density_min -0.595
_refine_diff_density_rms 0.058
_refine_ls_abs_structure_details
;
 Flack x determined using 793 quotients [(I+)-(I-)]/[(I+)+(I-)]
 (Parsons, Flack and Wagner, Acta Cryst. B69 (2013) 249-259).
;
_refine_ls_abs_structure_Flack 0.325(10)
_refine_ls_extinction_method none
_refine_ls_goodness_of_fit_ref 1.034
_refine_ls_hydrogen_treatment mixed
_refine_ls_matrix_type full
_refine_ls_number_parameters 205
_refine_ls_number_reflns 2123
_refine_ls_number_restraints 143
_refine_ls_restrained_S_all 1.020
_refine_ls_R_factor_all 0.0326
_refine_ls_R_factor_gt 0.0314
_refine_ls_shift/su_max 0.000
_refine_ls_shift/su_mean 0.000
_refine_ls_structure_factor_coef Fsqd
_refine_ls_weighting_details 'w=1/[\s^2^(Fo^2^)+(0.0488P)^2^+2.3278P] where P=(Fo^2^+2Fc^2^)/3'
_refine_ls_weighting_scheme calc
_refine_ls_wR_factor_gt 0.0770
_refine_ls_wR_factor_ref 0.0782
_reflns_Friedel_coverage 0.657
_reflns_Friedel_fraction_full 0.884
_reflns_Friedel_fraction_max 0.867
_reflns_number_gt 2083
_reflns_number_total 2123
_reflns_threshold_expression 'I > 2\s(I)'
_cod_data_source_file c9ce00073a2.cif
_cod_data_source_block sn550
_cod_depositor_comments 'Adding full bibliography for 7232433--7232438.cif.'
_cod_database_code 7232435
_shelx_shelxl_version_number 2018/3
_shelx_space_group_comment
;
The symmetry employed for this shelxl refinement is uniquely defined
by the following loop, which should always be used as a source of
symmetry information in preference to the above space-group names.
They are only intended as comments.
;
_shelx_estimated_absorpt_t_min 0.764
_shelx_estimated_absorpt_t_max 0.945

loop_
_space_group_symop_operation_xyz
'x, y, z'
'-x, -y, z'
'-x, y, -z'
'x, -y, -z'
'x+1/2, y+1/2, z+1/2'
'-x+1/2, -y+1/2, z+1/2'
'-x+1/2, y+1/2, -z+1/2'
'x+1/2, -y+1/2, -z+1/2'

loop_
_atom_site_label
_atom_site_type_symbol
_atom_site_fract_x
_atom_site_fract_y
_atom_site_fract_z
_atom_site_U_iso_or_equiv
_atom_site_adp_type
_atom_site_occupancy
_atom_site_site_symmetry_order
_atom_site_calc_flag
_atom_site_refinement_flags_posn
_atom_site_refinement_flags_adp
_atom_site_refinement_flags_occupancy
_atom_site_disorder_assembly
_atom_site_disorder_group
Zn1 Zn 0.64291(6) 0.500000 0.500000 0.01871(19) Uani 1 2 d S T P . .
O1M O 0.8338(4) 0.500000 0.500000 0.0466(13) Uani 1 2 d DS T P . .
H1M H 0.882(3) 0.477(9) 0.539(5) 0.056 Uiso 0.5 1 d D U P . .
H2M H 0.882(3) 0.532(7) 0.532(7) 0.056 Uiso 0.5 1 d D U P . .
O1 O 0.6048(4) 0.4798(3) 0.3699(2) 0.0274(10) Uani 1 1 d . U . . .
O2 O 0.6067(5) 0.3696(3) 0.5196(2) 0.0271(10) Uani 1 1 d . . . . .
C11 C 0.500000 0.500000 0.3343(5) 0.0242(16) Uani 1 2 d S TU P . .
F11 F 0.2977(4) 0.4243(3) 0.2282(2) 0.0378(9) Uani 1 1 d . . . . .
C12 C 0.500000 0.500000 0.2346(4) 0.0258(16) Uani 1 2 d S TU P . .
F12 F 0.2987(4) 0.4248(3) 0.0533(2) 0.0397(10) Uani 1 1 d . . . . .
C13 C 0.3985(7) 0.4636(4) 0.1865(4) 0.0288(13) Uani 1 1 d . U . . .
C14 C 0.3993(7) 0.4634(4) 0.0967(4) 0.0294(13) Uani 1 1 d . U . . .
C15 C 0.500000 0.500000 0.0485(5) 0.0292(18) Uani 1 2 d S T P . .
C21 C 0.500000 0.3328(5) 0.500000 0.0246(16) Uani 1 2 d S T P . .
F21 F 0.4004(4) 0.2287(2) 0.3599(2) 0.0376(9) Uani 1 1 d . . . . .
C22 C 0.500000 0.2349(5) 0.500000 0.0250(17) Uani 1 2 d S T P . .
F22 F 0.3946(4) 0.0542(2) 0.3619(2) 0.0357(8) Uani 1 1 d . . . . .
C23 C 0.4490(6) 0.1869(4) 0.4302(4) 0.0274(13) Uani 1 1 d . U . . .
C24 C 0.4482(6) 0.0963(4) 0.4302(4) 0.0271(13) Uani 1 1 d . U . . .
C25 C 0.500000 0.0488(5) 0.500000 0.0236(16) Uani 1 2 d S TU P . .
O1A O 1.0059(16) 0.3976(9) 0.5903(8) 0.063(3) Uani 0.5 1 d . U P A 1
C1A C 1.1590(9) 0.2899(7) 0.6372(6) 0.060(2) Uani 0.5 1 d . U P A 1
H1A1 H 1.171420 0.242241 0.594635 0.090 Uiso 0.5 1 calc R U P A 1
H1A2 H 1.168633 0.266725 0.696951 0.090 Uiso 0.5 1 calc R U P A 1
H1A3 H 1.224564 0.335713 0.627005 0.090 Uiso 0.5 1 calc R U P A 1
C2A C 1.023(2) 0.3287(14) 0.6262(13) 0.059(4) Uani 0.5 1 d . U P A 1
C3A C 0.911(2) 0.2673(16) 0.6553(17) 0.067(5) Uani 0.5 1 d . U P A 1
H3A1 H 0.826788 0.292474 0.637430 0.100 Uiso 0.5 1 calc R U P A 1
H3A2 H 0.912758 0.260664 0.719382 0.100 Uiso 0.5 1 calc R U P A 1
H3A3 H 0.922029 0.209621 0.627594 0.100 Uiso 0.5 1 calc R U P A 1
O1B O 0.9865(19) 0.2263(9) 0.5483(9) 0.079(3) Uani 0.5 1 d . U P B 2
C1B C 1.1590(9) 0.2899(7) 0.6372(6) 0.060(2) Uani 0.5 1 d . U P B 2
H1B1 H 1.215736 0.292449 0.585328 0.090 Uiso 0.5 1 calc R U P B 2
H1B2 H 1.186410 0.241146 0.675040 0.090 Uiso 0.5 1 calc R U P B 2
H1B3 H 1.165461 0.345234 0.669823 0.090 Uiso 0.5 1 calc R U P B 2
C2B C 1.021(2) 0.2759(14) 0.6087(13) 0.059(3) Uani 0.5 1 d . U P B 2
C3B C 0.922(2) 0.324(2) 0.6581(18) 0.080(5) Uani 0.5 1 d . U P B 2
H3B1 H 0.834985 0.306268 0.638306 0.119 Uiso 0.5 1 calc R U P B 2
H3B2 H 0.933805 0.387171 0.648415 0.119 Uiso 0.5 1 calc R U P B 2
H3B3 H 0.931726 0.310924 0.720872 0.119 Uiso 0.5 1 calc R U P B 2

loop_
_atom_site_aniso_label
_atom_site_aniso_U_11
_atom_site_aniso_U_22
_atom_site_aniso_U_33
_atom_site_aniso_U_23
_atom_site_aniso_U_13
_atom_site_aniso_U_12
Zn1 0.0234(3) 0.0249(5) 0.0079(4) 0.0001(6) 0.000 0.000
O1M 0.020(2) 0.060(5) 0.060(5) -0.013(6) 0.000 0.000
O1 0.036(2) 0.036(3) 0.0104(17) -0.0024(18) 0.0005(18) 0.006(2)
O2 0.041(2) 0.024(2) 0.017(2) 0.0021(16) 0.0005(18) -0.001(2)
C11 0.035(4) 0.027(4) 0.011(3) 0.000 0.000 0.000(5)
F11 0.039(2) 0.052(3) 0.0215(17) 0.0010(17) 0.0037(16) -0.0121(19)
C12 0.033(4) 0.035(4) 0.009(3) 0.000 0.000 0.002(5)
F12 0.035(2) 0.063(3) 0.0208(19) -0.0064(18) -0.0024(15) -0.0118(19)
C13 0.035(3) 0.036(3) 0.015(2) 0.002(2) 0.007(2) -0.003(3)
C14 0.032(3) 0.038(3) 0.018(3) -0.003(2) -0.004(2) 0.000(3)
C15 0.025(4) 0.049(5) 0.014(4) 0.000 0.000 0.006(6)
C21 0.037(4) 0.025(4) 0.012(3) 0.000 0.004(6) 0.000
F21 0.063(2) 0.0241(18) 0.0256(17) 0.0014(15) -0.0129(19) 0.0041(17)
C22 0.030(4) 0.025(4) 0.020(3) 0.000 0.007(6) 0.000
F22 0.053(2) 0.0256(18) 0.0279(18) -0.0039(15) -0.0132(18) -0.0001(16)
C23 0.037(3) 0.025(3) 0.020(3) 0.004(2) -0.002(2) 0.002(2)
C24 0.038(3) 0.025(3) 0.018(3) -0.007(2) -0.004(2) -0.001(2)
C25 0.033(4) 0.021(4) 0.017(3) 0.000 -0.002(5) 0.000
O1A 0.034(4) 0.079(7) 0.077(7) 0.049(5) -0.001(7) -0.005(8)
C1A 0.055(5) 0.072(5) 0.053(4) 0.020(4) 0.002(4) -0.001(4)
C2A 0.053(7) 0.068(7) 0.056(7) 0.026(7) 0.002(6) 0.000(7)
C3A 0.049(8) 0.072(10) 0.080(10) 0.027(10) -0.004(8) -0.002(9)
O1B 0.075(7) 0.082(7) 0.080(6) -0.002(6) 0.000(8) 0.007(8)
C1B 0.055(5) 0.072(5) 0.053(4) 0.020(4) 0.002(4) -0.001(4)
C2B 0.057(7) 0.067(7) 0.052(6) 0.016(7) 0.006(6) 0.006(8)
C3B 0.060(9) 0.093(11) 0.086(11) 0.004(11) -0.012(9) 0.020(11)

loop_
_atom_type_symbol
_atom_type_description
_atom_type_scat_dispersion_real
_atom_type_scat_dispersion_imag
_atom_type_scat_source
C C 0.0033 0.0016 'International Tables Vol C Tables 4.2.6.8 and 6.1.1.4'
H H 0.0000 0.0000 'International Tables Vol C Tables 4.2.6.8 and 6.1.1.4'
O O 0.0106 0.0060 'International Tables Vol C Tables 4.2.6.8 and 6.1.1.4'
F F 0.0171 0.0103 'International Tables Vol C Tables 4.2.6.8 and 6.1.1.4'
Zn Zn 0.2839 1.4301 'International Tables Vol C Tables 4.2.6.8 and 6.1.1.4'

loop_
_geom_angle_atom_site_label_1
_geom_angle_atom_site_label_2
_geom_angle_atom_site_label_3
_geom_angle
_geom_angle_site_symmetry_1
_geom_angle_site_symmetry_3
_geom_angle_publ_flag
O1M Zn1 Zn1 180.0 . 2_665 ?
O1M Zn1 O1 101.03(13) . . yes
O1M Zn1 O1 101.03(13) . 4_566 ?
O1M Zn1 O2 100.46(13) . . yes
O1M Zn1 O2 100.46(14) . 4_566 ?
O1 Zn1 Zn1 78.97(13) . 2_665 ?
O1 Zn1 Zn1 78.97(13) 4_566 2_665 ?
O1 Zn1 O1 157.9(3) . 4_566 yes
O1 Zn1 O2 87.7(2) . . yes
O1 Zn1 O2 87.7(2) 4_566 4_566 ?
O1 Zn1 O2 88.3(2) . 4_566 yes
O1 Zn1 O2 88.3(2) 4_566 . ?
O2 Zn1 Zn1 79.54(14) . 2_665 ?
O2 Zn1 Zn1 79.54(14) 4_566 2_665 ?
O2 Zn1 O2 159.1(3) 4_566 . yes
Zn1 O1M H1M 125.6(15) . . ?
Zn1 O1M H1M 125.6(15) . 4_566 ?
Zn1 O1M H2M 125.4(15) . . ?
Zn1 O1M H2M 125.4(16) . 4_566 ?
H1M O1M H1M 109(3) . 4_566 ?
H1M O1M H2M 60.0(13) . . ?
H1M O1M H2M 60.0(13) 4_566 4_566 ?
H1M O1M H2M 79.9(18) . 4_566 ?
H2M O1M H1M 79.9(18) . 4_566 ?
H2M O1M H2M 109(3) . 4_566 ?
C11 O1 Zn1 123.5(4) . . ?
C21 O2 Zn1 123.6(4) . . ?
O1 C11 O1 128.1(7) 2_665 . ?
O1 C11 C12 115.9(3) . . ?
O1 C11 C12 115.9(3) 2_665 . ?
C13 C12 C11 121.9(3) . . ?
C13 C12 C11 121.9(3) 2_665 . ?
C13 C12 C13 116.2(7) . 2_665 ?
F11 C13 C12 120.1(5) . . ?
F11 C13 C14 118.3(6) . . ?
C14 C13 C12 121.6(6) . . ?
F12 C14 C13 118.9(6) . . ?
F12 C14 C15 118.8(5) . . ?
C13 C14 C15 122.3(6) . . ?
C14 C15 C14 115.9(7) . 2_665 ?
C14 C15 C15 122.1(3) . 3_655 ?
C14 C15 C15 122.1(3) 2_665 3_655 ?
O2 C21 O2 127.4(8) . 3_656 ?
O2 C21 C22 116.3(4) . . ?
O2 C21 C22 116.3(4) 3_656 . ?
C23 C22 C21 121.7(4) . . ?
C23 C22 C21 121.7(4) 3_656 . ?
C23 C22 C23 116.6(7) . 3_656 ?
F21 C23 C22 119.9(6) . . ?
F21 C23 C24 118.3(5) . . ?
C24 C23 C22 121.8(6) . . ?
F22 C24 C23 118.7(6) . . ?
F22 C24 C25 120.1(5) . . ?
C23 C24 C25 121.2(6) . . ?
C24 C25 C24 117.3(7) 3_656 . ?
C24 C25 C25 121.3(4) . 2_655 ?
C24 C25 C25 121.3(4) 3_656 2_655 ?
H1A1 C1A H1A2 109.5 . . ?
H1A1 C1A H1A3 109.5 . . ?
H1A2 C1A H1A3 109.5 . . ?
C2A C1A H1A1 109.5 . . ?
C2A C1A H1A2 109.5 . . ?
C2A C1A H1A3 109.5 . . ?
O1A C2A C1A 121.4(18) . . ?
O1A C2A C3A 124(2) . . ?
C1A C2A C3A 114.3(16) . . ?
C2A C3A H3A1 109.5 . . ?
C2A C3A H3A2 109.5 . . ?
C2A C3A H3A3 109.5 . . ?
H3A1 C3A H3A2 109.5 . . ?
H3A1 C3A H3A3 109.5 . . ?
H3A2 C3A H3A3 109.5 . . ?
C2B O1B O1B 132.6(17) . 3_756 ?
H1B1 C1B H1B2 109.5 . . ?
H1B1 C1B H1B3 109.5 . . ?
H1B2 C1B H1B3 109.5 . . ?
C2B C1B H1B1 109.5 . . ?
C2B C1B H1B2 109.5 . . ?
C2B C1B H1B3 109.5 . . ?
O1B C2B C1B 125(2) . . ?
O1B C2B C3B 120(2) . . ?
C3B C2B C1B 116(2) . . ?
C2B C3B H3B1 109.5 . . ?
C2B C3B H3B2 109.5 . . ?
C2B C3B H3B3 109.5 . . ?
H3B1 C3B H3B2 109.5 . . ?
H3B1 C3B H3B3 109.5 . . ?
H3B2 C3B H3B3 109.5 . . ?

loop_
_geom_bond_atom_site_label_1
_geom_bond_atom_site_label_2
_geom_bond_distance
_geom_bond_site_symmetry_2
_geom_bond_publ_flag
Zn1 Zn1 2.9235(12) 2_665 ?
Zn1 O1M 1.952(4) . yes
Zn1 O1 2.040(4) . yes
Zn1 O1 2.040(4) 4_566 ?
Zn1 O2 2.041(4) . yes
Zn1 O2 2.041(4) 4_566 ?
O1M H1M 0.850(14) . ?
O1M H1M 0.850(14) 4_566 ?
O1M H2M 0.848(14) . ?
O1M H2M 0.848(14) 4_566 ?
O1 C11 1.240(5) . ?
O2 C21 1.262(6) . ?
C11 C12 1.516(9) . ?
F11 C13 1.350(7) . ?
C12 C13 1.386(8) . ?
C12 C13 1.386(8) 2_665 ?
F12 C14 1.356(8) . ?
C13 C14 1.365(8) . ?
C14 C15 1.382(8) . ?
C15 C15 1.474(14) 3_655 ?
C21 C22 1.490(11) . ?
F21 C23 1.340(7) . ?
C22 C23 1.390(8) . ?
C22 C23 1.390(8) 3_656 ?
F22 C24 1.338(7) . ?
C23 C24 1.379(9) . ?
C24 C25 1.388(7) . ?
C25 C25 1.486(15) 2_655 ?
O1A C2A 1.19(2) . ?
C1A H1A1 0.9800 . ?
C1A H1A2 0.9800 . ?
C1A H1A3 0.9800 . ?
C1A C2A 1.52(2) . ?
C2A C3A 1.54(3) . ?
C3A H3A1 0.9800 . ?
C3A H3A2 0.9800 . ?
C3A H3A3 0.9800 . ?
O1B O1B 1.50(3) 3_756 ?
O1B C2B 1.24(2) . ?
C1B H1B1 0.9800 . ?
C1B H1B2 0.9800 . ?
C1B H1B3 0.9800 . ?
C1B C2B 1.50(2) . ?
C2B C3B 1.45(3) . ?
C3B H3B1 0.9800 . ?
C3B H3B2 0.9800 . ?
C3B H3B3 0.9800 . ?
